data_1559502
loop_
_publ_author_name
'Furuseth, Sigrid'
'Fjellvag, Helmer'

_publ_section_title
;
 Re-examination of the Crystal Structure of ZrTe3
;
_journal_name_full 'Acta Chemica Scandinavica'
_journal_page_first 694
_journal_page_last 697
_journal_paper_doi 10.3891/acta.chem.scand.45-0694
_journal_volume 45
_journal_year 1991
_chemical_formula_sum 'Te3 Zr'
_chemical_formula_weight 474.024
_chemical_name_common
;
ZrTe3
;
_space_group_IT_number 11
_space_group_name_Hall '-P 2yb'
_space_group_name_H-M_alt 'P 1 21/m 1'
_symmetry_cell_setting monoclinic
_symmetry_Int_Tables_number 11
_symmetry_space_group_name_Hall '-P 2yb'
_symmetry_space_group_name_H-M 'P 1 21/m 1'
_cell_angle_alpha 90.
_cell_angle_beta 97.93(2)
_cell_angle_gamma 90.
_cell_formula_units_Z 2
_cell_length_a 5.8948(8)
_cell_length_b 3.9264(6)
_cell_length_c 10.104(2)
_cell_volume 231.62(7)
_diffrn_ambient_temperature 293
_diffrn_radiation_probe x-ray
_diffrn_radiation_type MoK\a
_diffrn_radiation_wavelength 0.71069
_exptl_absorpt_coefficient_mu 20.680
_exptl_crystal_density_diffrn 6.797
_exptl_crystal_F_000 392
_refine_ls_number_reflns 1136
_refine_ls_R_factor_gt 0.051
_refine_ls_wR_factor_gt 0.059
_cod_data_source_file Acta-Chem-Scand-1991-45-694.cif
_cod_data_source_block 1
_cod_original_sg_symbol_H-M 'P 21/m'
_cod_database_code 1559502

loop_
_space_group_symop_id
_space_group_symop_operation_xyz
1 x,y,z
2 -x,1/2+y,-z
3 -x,-y,-z
4 x,1/2-y,z

loop_
_atom_site_aniso_label
_atom_site_aniso_U_11
_atom_site_aniso_U_22
_atom_site_aniso_U_33
_atom_site_aniso_U_23
_atom_site_aniso_U_13
_atom_site_aniso_U_12
Te1 0.0120(3) 0.0115(4) 0.0093(3) 0.0000 0.0012(2) 0.0000
Te2 0.0119(3) 0.0140(4) 0.0149(3) 0.0000 -0.0001(3) 0.0000
Te3 0.0143(3) 0.0141(4) 0.0159(3) 0.0000 0.0047(3) 0.0000
Zr 0.0122(5) 0.0098(5) 0.0108(4) 0.0000 0.0011(4) 0.0000

loop_
_atom_site_label
_atom_site_type_symbol
_atom_site_thermal_displace_type
_atom_site_fract_x
_atom_site_fract_y
_atom_site_fract_z
_atom_site_occupancy
_atom_site_U_iso_or_equiv
_atom_site_calc_flag
_atom_site_refinement_flags
_atom_site_disorder_assembly
_atom_site_disorder_group
Te1 Te Uani 0.76355(13) 0.25000 0.55515(7) 1.000 0.0110(2) . . . .
Te2 Te Uani 0.43267(13) 0.25000 0.16749(8) 1.000 0.0138(2) . . . .
Te3 Te Uani 0.90477(14) 0.25000 0.16096(8) 1.000 0.0145(2) . . . .
Zr Zr Uani 0.28825(19) 0.25000 0.66571(11) 1.000 0.0110(3) . . . .

loop_
_atom_type_symbol
_atom_type_description
_atom_type_scat_dispersion_real
_atom_type_scat_dispersion_imag
_atom_type_scat_source
Te Te -0.5308 1.6751 ' International Tables Vol C Tables 4.2.6.8 and 6.1.1.4'
Zr Zr -2.9673 0.5597 ' International Tables Vol C Tables 4.2.6.8 and 6.1.1.4'

loop_
_geom_angle_atom_site_label_1
_geom_angle_atom_site_label_2
_geom_angle_atom_site_label_3
_geom_angle
_geom_angle_site_symmetry_1
_geom_angle_site_symmetry_2
_geom_angle_site_symmetry_3
_geom_angle_publ_flag
Zr Te1 Zr 138.85(4) . . 1_655 yes
Zr Te1 Zr 105.24(4) . . 2_646 yes
Zr Te1 Zr 105.24(4) . . 2_656 yes
Zr Te1 Zr 105.23(4) 1_655 . 2_646 yes
Zr Te1 Zr 105.23(4) 1_655 . 2_656 yes
Zr Te1 Zr 83.23(3) 2_646 . 2_656 yes
Te3 Te2 Te3 177.45(4) . . 1_455 yes
Te3 Te2 Zr 62.14(3) . . 2_646 yes
Te3 Te2 Zr 62.14(3) . . 2_656 yes
Te3 Te2 Zr 119.51(4) 1_455 . 2_646 yes
Te3 Te2 Zr 119.51(4) 1_455 . 2_656 yes
Zr Te2 Zr 83.83(4) 2_646 . 2_656 yes
Te2 Te3 Te2 177.45(4) . . 1_655 yes
Te2 Te3 Zr 61.35(3) . . 2_646 yes
Te2 Te3 Zr 61.35(3) . . 2_656 yes
Te2 Te3 Zr 116.97(4) 1_655 . 2_646 yes
Te2 Te3 Zr 116.97(4) 1_655 . 2_656 yes
Zr Te3 Zr 83.07(4) 2_646 . 2_656 yes
Te1 Zr Te1 138.85(5) . . 1_455 yes
Te1 Zr Te1 74.76(4) . . 2_646 yes
Te1 Zr Te2 75.46(4) . . 2_646 yes
Te1 Zr Te3 129.92(3) . . 2_646 yes
Te1 Zr Te1 74.76(4) . . 2_656 yes
Te1 Zr Te2 75.46(4) . . 2_656 yes
Te1 Zr Te3 129.92(3) . . 2_656 yes
Te1 Zr Te1 74.77(4) 1_455 . 2_646 yes
Te1 Zr Te2 130.54(3) 1_455 . 2_646 yes
Te1 Zr Te3 76.73(4) 1_455 . 2_646 yes
Te1 Zr Te1 74.77(4) 1_455 . 2_656 yes
Te1 Zr Te2 130.54(3) 1_455 . 2_656 yes
Te1 Zr Te3 76.73(4) 1_455 . 2_656 yes
Te1 Zr Te2 88.89(3) 2_646 . 2_646 yes
Te1 Zr Te3 89.89(3) 2_646 . 2_646 yes
Te1 Zr Te1 83.23(4) 2_646 . 2_656 yes
Te1 Zr Te2 150.22(5) 2_646 . 2_656 yes
Te1 Zr Te3 151.50(5) 2_646 . 2_656 yes
Te2 Zr Te3 56.51(3) 2_646 . 2_646 yes
Te1 Zr Te2 150.22(5) 2_656 . 2_646 yes
Te2 Zr Te2 83.83(4) 2_646 . 2_656 yes
Te2 Zr Te3 109.52(4) 2_646 . 2_656 yes
Te1 Zr Te3 151.50(5) 2_656 . 2_646 yes
Te2 Zr Te3 109.52(4) 2_656 . 2_646 yes
Te3 Zr Te3 83.07(4) 2_646 . 2_656 yes
Te1 Zr Te2 88.89(3) 2_656 . 2_656 yes
Te1 Zr Te3 89.89(3) 2_656 . 2_656 yes
Te2 Zr Te3 56.51(3) 2_656 . 2_656 yes

loop_
_geom_bond_atom_site_label_1
_geom_bond_atom_site_label_2
_geom_bond_distance
_geom_bond_site_symmetry_1
_geom_bond_site_symmetry_2
_geom_bond_publ_flag
Te1 Zr 3.1562(15) . . yes
Te1 Zr 3.1403(15) . 1_655 yes
Te1 Zr 2.9562(11) . 2_646 yes
Te1 Zr 2.9562(11) . 2_656 yes
Te2 Te3 2.7928(13) . . yes
Te2 Te3 3.1035(13) . 1_455 yes
Te2 Zr 2.9387(12) . 2_646 yes
Te2 Zr 2.9387(12) . 2_656 yes
Te3 Zr 2.9607(12) . 2_646 yes
Te3 Zr 2.9607(12) . 2_656 yes
